data_1575106
loop_
_publ_author_name
'Yang, Zhongzhen'
'Li, Li'
'Chen, Jian'
'Hou, Jinyu'
'Fan, Hongying'
'Zhang, Xue'
'Lv, Guanghui'
'Wu, Yong'

_publ_section_title
;
 Cost-effective chiral auxiliary-assisted remote asymmetric C(sp3)--H
 alkylation of hydroxamic acid derivatives with glycine derivatives
;
_journal_issue 16
_journal_name_full 'Catalysis Science &amp; Technology'
_journal_page_first 4866
_journal_page_last 4871
_journal_paper_doi 10.1039/D5CY00604J
_journal_volume 15
_journal_year 2025
_chemical_formula_sum 'C25 H37 N3 O4 S'
_chemical_formula_weight 475.63
_space_group_crystal_system monoclinic
_space_group_IT_number 4
_space_group_name_Hall 'P 2yb'
_space_group_name_H-M_alt 'P 1 21 1'
_atom_sites_solution_hydrogens geom
_audit_creation_method SHELXL-2014/7
_audit_update_record
;
2024-05-30 deposited with the CCDC.	2025-07-04 downloaded from the CCDC.
;
_cell_angle_alpha 90
_cell_angle_beta 102.228(12)
_cell_angle_gamma 90
_cell_formula_units_Z 2
_cell_length_a 7.608(3)
_cell_length_b 14.414(4)
_cell_length_c 11.847(4)
_cell_measurement_temperature 297(2)
_cell_volume 1269.7(7)
_computing_structure_refinement 'SHELXL-2014/7 (Sheldrick, 2014)'
_diffrn_ambient_temperature 297(2)
_diffrn_measured_fraction_theta_full 0.997
_diffrn_measured_fraction_theta_max 0.993
_diffrn_radiation_type MoK\a
_diffrn_radiation_wavelength 0.71073
_diffrn_reflns_av_R_equivalents 0.0605
_diffrn_reflns_av_unetI/netI 0.0385
_diffrn_reflns_Laue_measured_fraction_full 0.997
_diffrn_reflns_Laue_measured_fraction_max 0.993
_diffrn_reflns_limit_h_max 9
_diffrn_reflns_limit_h_min -9
_diffrn_reflns_limit_k_max 18
_diffrn_reflns_limit_k_min -18
_diffrn_reflns_limit_l_max 15
_diffrn_reflns_limit_l_min -15
_diffrn_reflns_number 37668
_diffrn_reflns_point_group_measured_fraction_full 0.996
_diffrn_reflns_point_group_measured_fraction_max 0.989
_diffrn_reflns_theta_full 25.242
_diffrn_reflns_theta_max 27.534
_diffrn_reflns_theta_min 2.739
_exptl_absorpt_coefficient_mu 0.162
_exptl_crystal_density_diffrn 1.244
_exptl_crystal_F_000 512
_exptl_crystal_size_max 0.440
_exptl_crystal_size_mid 0.210
_exptl_crystal_size_min 0.070
_refine_diff_density_max 0.133
_refine_diff_density_min -0.192
_refine_diff_density_rms 0.030
_refine_ls_abs_structure_details
;
 Flack x determined using 1773 quotients [(I+)-(I-)]/[(I+)+(I-)]
 (Parsons, Flack and Wagner, Acta Cryst. B69 (2013) 249-259).
;
_refine_ls_abs_structure_Flack 0.04(3)
_refine_ls_extinction_method none
_refine_ls_goodness_of_fit_ref 1.020
_refine_ls_hydrogen_treatment constr
_refine_ls_matrix_type full
_refine_ls_number_parameters 303
_refine_ls_number_reflns 5793
_refine_ls_number_restraints 1
_refine_ls_restrained_S_all 1.020
_refine_ls_R_factor_all 0.0593
_refine_ls_R_factor_gt 0.0411
_refine_ls_shift/su_max 0.000
_refine_ls_shift/su_mean 0.000
_refine_ls_structure_factor_coef Fsqd
_refine_ls_weighting_details 'w=1/[\s^2^(Fo^2^)+(0.0501P)^2^+0.1387P] where P=(Fo^2^+2Fc^2^)/3'
_refine_ls_weighting_scheme calc
_refine_ls_wR_factor_gt 0.0963
_refine_ls_wR_factor_ref 0.1074
_reflns_Friedel_coverage 0.915
_reflns_Friedel_fraction_full 0.995
_reflns_Friedel_fraction_max 0.985
_reflns_number_gt 4536
_reflns_number_total 5793
_reflns_threshold_expression 'I > 2\s(I)'
_cod_data_source_file d5cy00604j2.cif
_cod_data_source_block mo_wy_hjy0401_1_0m_a
_cod_depositor_comments 'Adding full bibliography for 1575106.cif.'
_cod_original_cell_volume 1269.8(7)
_cod_original_sg_symbol_H-M 'P 21'
_cod_database_code 1575106
_shelx_shelxl_version_number 2014/7
_shelx_space_group_comment
;
The symmetry employed for this shelxl refinement is uniquely defined
by the following loop, which should always be used as a source of
symmetry information in preference to the above space-group names.
They are only intended as comments.
;
_shelx_estimated_absorpt_t_min 0.932
_shelx_estimated_absorpt_t_max 0.989

loop_
_space_group_symop_operation_xyz
'x, y, z'
'-x, y+1/2, -z'

loop_
_atom_site_label
_atom_site_type_symbol
_atom_site_fract_x
_atom_site_fract_y
_atom_site_fract_z
_atom_site_U_iso_or_equiv
_atom_site_adp_type
_atom_site_occupancy
_atom_site_site_symmetry_order
_atom_site_calc_flag
_atom_site_refinement_flags_posn
_atom_site_refinement_flags_adp
_atom_site_refinement_flags_occupancy
_atom_site_disorder_assembly
_atom_site_disorder_group
S1 S 0.39541(11) 0.30106(5) 0.31398(6) 0.0599(2) Uani 1 1 d . . . . .
O1 O 0.5468(3) 0.3207(2) 0.2661(2) 0.0848(8) Uani 1 1 d . . . . .
O2 O 0.4229(4) 0.29968(19) 0.43693(18) 0.0819(7) Uani 1 1 d . . . . .
O3 O 0.0611(3) 0.49983(18) 0.2850(2) 0.0753(7) Uani 1 1 d . . . . .
O4 O 0.9851(4) 0.6707(2) 0.5024(3) 0.0872(8) Uani 1 1 d . . . . .
N5 N 0.3190(3) 0.54240(18) 0.4844(2) 0.0542(6) Uani 1 1 d . . . . .
H5 H 0.2363 0.5840 0.4768 0.065 Uiso 1 1 calc R U . . .
N1 N 0.2267(3) 0.37589(16) 0.2588(2) 0.0492(6) Uani 1 1 d . . . . .
C1 C 1.0904(6) 0.8558(4) 0.5022(4) 0.1084(17) Uani 1 1 d . . . . .
H1A H 1.0861 0.8455 0.5816 0.163 Uiso 1 1 calc R U . . .
H1B H 1.0910 0.9213 0.4874 0.163 Uiso 1 1 calc R U . . .
H1C H 1.1975 0.8283 0.4864 0.163 Uiso 1 1 calc R U . . .
N2 N 0.9359(4) 0.8146(2) 0.4293(3) 0.0835(9) Uani 1 1 d . . . . .
H2 H 0.8669 0.8493 0.3798 0.100 Uiso 1 1 calc R U . . .
C3 C 0.8936(5) 0.7248(3) 0.4342(3) 0.0621(8) Uani 1 1 d . . . . .
C4 C 0.7270(5) 0.6962(3) 0.3491(3) 0.0788(11) Uani 1 1 d . . . . .
H4A H 0.7596 0.6783 0.2773 0.095 Uiso 1 1 calc R U . . .
H4B H 0.6464 0.7490 0.3331 0.095 Uiso 1 1 calc R U . . .
C5 C 0.6291(4) 0.6161(2) 0.3921(3) 0.0561(7) Uani 1 1 d . . . . .
H5A H 0.6083 0.6322 0.4677 0.067 Uiso 1 1 calc R U . . .
H5B H 0.7072 0.5623 0.4016 0.067 Uiso 1 1 calc R U . . .
C6 C 0.4479(4) 0.5891(2) 0.3140(3) 0.0523(7) Uani 1 1 d . . . . .
C7 C 0.3718(4) 0.51064(19) 0.3804(2) 0.0461(6) Uani 1 1 d . . . . .
H7 H 0.4660 0.4637 0.4026 0.055 Uiso 1 1 calc R U . . .
C8 C 0.2068(4) 0.4631(2) 0.3055(3) 0.0518(7) Uani 1 1 d . . . . .
C9 C 0.0617(4) 0.3276(2) 0.2003(3) 0.0598(8) Uani 1 1 d . . . . .
H9 H -0.0201 0.3218 0.2536 0.072 Uiso 1 1 calc R U . . .
C10 C 0.1151(5) 0.2306(2) 0.1662(3) 0.0584(8) Uani 1 1 d . . . . .
C11 C 0.1229(5) 0.2395(2) 0.0368(3) 0.0595(8) Uani 1 1 d . . . . .
C12 C 0.2739(6) 0.3008(4) 0.0115(3) 0.0917(12) Uani 1 1 d . . . . .
H12A H 0.2531 0.3132 -0.0699 0.138 Uiso 1 1 calc R U . . .
H12B H 0.3870 0.2696 0.0358 0.138 Uiso 1 1 calc R U . . .
H12C H 0.2763 0.3583 0.0528 0.138 Uiso 1 1 calc R U . . .
C13 C 0.1350(6) 0.1448(3) -0.0211(4) 0.0934(13) Uani 1 1 d . . . . .
H13A H 0.0348 0.1069 -0.0125 0.140 Uiso 1 1 calc R U . . .
H13B H 0.2451 0.1146 0.0148 0.140 Uiso 1 1 calc R U . . .
H13C H 0.1325 0.1537 -0.1017 0.140 Uiso 1 1 calc R U . . .
C14 C 0.2762(7) 0.2000(3) 0.2542(3) 0.0879(14) Uani 1 1 d . . . . .
H14A H 0.3529 0.1612 0.2182 0.105 Uiso 1 1 calc R U . . .
H14B H 0.2388 0.1645 0.3145 0.105 Uiso 1 1 calc R U . . .
C15 C -0.0408(6) 0.3697(3) 0.0853(4) 0.0872(13) Uani 1 1 d . . . . .
H15A H 0.0291 0.4176 0.0575 0.105 Uiso 1 1 calc R U . . .
H15B H -0.1560 0.3951 0.0925 0.105 Uiso 1 1 calc R U . . .
C16 C -0.0642(5) 0.2835(3) 0.0062(3) 0.0768(11) Uani 1 1 d . . . . .
H16 H -0.1041 0.2981 -0.0761 0.092 Uiso 1 1 calc R U . . .
C17 C -0.1831(6) 0.2150(4) 0.0499(5) 0.114(2) Uani 1 1 d . . . . .
H17A H -0.2264 0.1676 -0.0074 0.137 Uiso 1 1 calc R U . . .
H17B H -0.2853 0.2457 0.0707 0.137 Uiso 1 1 calc R U . . .
C18 C -0.0570(7) 0.1730(3) 0.1573(4) 0.1012(16) Uani 1 1 d . . . . .
H18A H -0.1067 0.1802 0.2258 0.121 Uiso 1 1 calc R U . . .
H18B H -0.0348 0.1077 0.1461 0.121 Uiso 1 1 calc R U . . .
C19 C 0.4763(5) 0.5518(3) 0.1985(3) 0.0700(9) Uani 1 1 d . . . . .
H19A H 0.3629 0.5327 0.1521 0.105 Uiso 1 1 calc R U . . .
H19B H 0.5566 0.4997 0.2118 0.105 Uiso 1 1 calc R U . . .
H19C H 0.5272 0.5997 0.1589 0.105 Uiso 1 1 calc R U . . .
C20 C 0.3191(5) 0.6715(2) 0.2936(4) 0.0724(10) Uani 1 1 d . . . . .
H20A H 0.3147 0.6999 0.3662 0.109 Uiso 1 1 calc R U . . .
H20B H 0.2011 0.6505 0.2570 0.109 Uiso 1 1 calc R U . . .
H20C H 0.3605 0.7160 0.2448 0.109 Uiso 1 1 calc R U . . .
C21 C 0.3903(4) 0.51143(19) 0.5946(2) 0.0485(6) Uani 1 1 d . . . . .
C22 C 0.2946(5) 0.5249(3) 0.6803(3) 0.0741(10) Uani 1 1 d . . . . .
H22 H 0.1827 0.5536 0.6625 0.089 Uiso 1 1 calc R U . . .
C23 C 0.3641(7) 0.4960(4) 0.7925(3) 0.0948(14) Uani 1 1 d . . . . .
H23 H 0.2974 0.5056 0.8488 0.114 Uiso 1 1 calc R U . . .
C24 C 0.5276(7) 0.4540(3) 0.8220(3) 0.0873(13) Uani 1 1 d . . . . .
H24 H 0.5736 0.4356 0.8977 0.105 Uiso 1 1 calc R U . . .
C25 C 0.6223(6) 0.4398(3) 0.7380(3) 0.0737(10) Uani 1 1 d . . . . .
H25 H 0.7334 0.4102 0.7566 0.088 Uiso 1 1 calc R U . . .
C26 C 0.5564(5) 0.4682(2) 0.6262(3) 0.0604(8) Uani 1 1 d . . . . .
H26 H 0.6246 0.4583 0.5707 0.072 Uiso 1 1 calc R U . . .

loop_
_atom_site_aniso_label
_atom_site_aniso_U_11
_atom_site_aniso_U_22
_atom_site_aniso_U_33
_atom_site_aniso_U_23
_atom_site_aniso_U_13
_atom_site_aniso_U_12
S1 0.0738(5) 0.0428(3) 0.0535(4) 0.0005(3) -0.0083(3) 0.0050(4)
O1 0.0646(15) 0.090(2) 0.0976(19) 0.0021(15) 0.0116(13) 0.0190(14)
O2 0.120(2) 0.0571(13) 0.0518(12) 0.0061(12) -0.0189(12) -0.0077(16)
O3 0.0524(13) 0.0724(16) 0.0938(18) -0.0221(13) -0.0011(12) 0.0090(12)
O4 0.0657(15) 0.092(2) 0.095(2) 0.0084(16) -0.0038(13) -0.0009(14)
N5 0.0564(14) 0.0561(15) 0.0476(13) -0.0020(11) 0.0056(11) 0.0175(11)
N1 0.0499(13) 0.0442(13) 0.0493(13) -0.0029(10) 0.0011(10) -0.0023(10)
C1 0.089(3) 0.126(4) 0.114(4) -0.028(3) 0.031(3) -0.052(3)
N2 0.0693(18) 0.073(2) 0.105(2) 0.0038(18) 0.0120(16) -0.0195(17)
C3 0.0527(18) 0.066(2) 0.067(2) -0.0006(16) 0.0123(15) -0.0057(15)
C4 0.082(2) 0.079(3) 0.067(2) 0.0141(18) -0.0021(18) -0.027(2)
C5 0.0628(18) 0.0486(16) 0.0513(17) 0.0022(13) -0.0003(14) -0.0039(14)
C6 0.0632(18) 0.0430(15) 0.0460(16) -0.0014(12) 0.0007(13) -0.0051(12)
C7 0.0517(15) 0.0404(14) 0.0430(14) -0.0038(11) 0.0030(11) 0.0027(11)
C8 0.0526(17) 0.0485(16) 0.0511(16) -0.0039(12) 0.0038(12) -0.0006(13)
C9 0.0549(18) 0.064(2) 0.0606(18) -0.0210(14) 0.0127(14) -0.0154(13)
C10 0.078(2) 0.0490(17) 0.0463(16) -0.0018(12) 0.0086(14) -0.0171(15)
C11 0.070(2) 0.0636(19) 0.0442(15) -0.0050(13) 0.0097(14) -0.0042(15)
C12 0.098(3) 0.120(3) 0.063(2) 0.004(3) 0.0300(19) -0.023(3)
C13 0.112(3) 0.096(3) 0.069(3) -0.026(2) 0.010(2) 0.009(3)
C14 0.139(4) 0.0436(18) 0.062(2) 0.0008(15) -0.022(2) -0.004(2)
C15 0.067(2) 0.083(3) 0.092(3) -0.025(2) -0.026(2) 0.0167(19)
C16 0.071(2) 0.082(3) 0.064(2) -0.0170(18) -0.0136(17) -0.0017(19)
C17 0.076(3) 0.153(5) 0.113(4) -0.067(4) 0.017(3) -0.043(3)
C18 0.137(4) 0.096(3) 0.079(3) -0.028(2) 0.041(3) -0.069(3)
C19 0.098(3) 0.065(2) 0.0477(17) 0.0012(15) 0.0161(17) -0.0168(19)
C20 0.078(2) 0.0507(19) 0.077(2) 0.0097(16) -0.0075(18) 0.0035(16)
C21 0.0581(17) 0.0374(14) 0.0479(16) -0.0032(11) 0.0069(12) 0.0019(12)
C22 0.083(2) 0.081(2) 0.061(2) 0.0025(17) 0.0229(18) 0.0275(19)
C23 0.123(4) 0.110(3) 0.057(2) 0.013(2) 0.032(2) 0.035(3)
C24 0.126(4) 0.082(3) 0.0502(19) 0.0126(18) 0.010(2) 0.029(2)
C25 0.082(2) 0.066(2) 0.064(2) 0.0026(18) -0.0053(18) 0.0214(18)
C26 0.0653(19) 0.060(2) 0.0532(17) -0.0014(13) 0.0068(14) 0.0116(15)

loop_
_atom_type_symbol
_atom_type_description
_atom_type_scat_dispersion_real
_atom_type_scat_dispersion_imag
_atom_type_scat_source
C C 0.0033 0.0016 'International Tables Vol C Tables 4.2.6.8 and 6.1.1.4'
H H 0.0000 0.0000 'International Tables Vol C Tables 4.2.6.8 and 6.1.1.4'
N N 0.0061 0.0033 'International Tables Vol C Tables 4.2.6.8 and 6.1.1.4'
O O 0.0106 0.0060 'International Tables Vol C Tables 4.2.6.8 and 6.1.1.4'
S S 0.1246 0.1234 'International Tables Vol C Tables 4.2.6.8 and 6.1.1.4'

loop_
_geom_angle_atom_site_label_1
_geom_angle_atom_site_label_2
_geom_angle_atom_site_label_3
_geom_angle
_geom_angle_site_symmetry_1
_geom_angle_site_symmetry_3
_geom_angle_publ_flag
O1 S1 O2 117.11(17) . . ?
O1 S1 N1 109.39(15) . . ?
O2 S1 N1 109.71(15) . . ?
O1 S1 C14 113.1(2) . . ?
O2 S1 C14 110.27(18) . . ?
N1 S1 C14 94.96(18) . . ?
C21 N5 C7 125.4(2) . . ?
C21 N5 H5 117.3 . . ?
C7 N5 H5 117.3 . . ?
C8 N1 C9 117.3(3) . . ?
C8 N1 S1 123.79(19) . . ?
C9 N1 S1 112.4(2) . . ?
N2 C1 H1A 109.5 . . ?
N2 C1 H1B 109.5 . . ?
H1A C1 H1B 109.5 . . ?
N2 C1 H1C 109.5 . . ?
H1A C1 H1C 109.5 . . ?
H1B C1 H1C 109.5 . . ?
C3 N2 C1 123.3(4) . . ?
C3 N2 H2 118.3 . . ?
C1 N2 H2 118.3 . . ?
O4 C3 N2 122.4(3) . . ?
O4 C3 C4 123.3(3) . . ?
N2 C3 C4 114.4(3) . . ?
C3 C4 C5 112.8(3) . . ?
C3 C4 H4A 109.0 . . ?
C5 C4 H4A 109.0 . . ?
C3 C4 H4B 109.0 . . ?
C5 C4 H4B 109.0 . . ?
H4A C4 H4B 107.8 . . ?
C4 C5 C6 115.6(3) . . ?
C4 C5 H5A 108.4 . . ?
C6 C5 H5A 108.4 . . ?
C4 C5 H5B 108.4 . . ?
C6 C5 H5B 108.4 . . ?
H5A C5 H5B 107.4 . . ?
C20 C6 C19 109.9(3) . . ?
C20 C6 C5 111.2(3) . . ?
C19 C6 C5 110.4(3) . . ?
C20 C6 C7 110.5(3) . . ?
C19 C6 C7 109.6(2) . . ?
C5 C6 C7 105.2(2) . . ?
N5 C7 C8 107.0(2) . . ?
N5 C7 C6 113.6(2) . . ?
C8 C7 C6 112.2(2) . . ?
N5 C7 H7 108.0 . . ?
C8 C7 H7 108.0 . . ?
C6 C7 H7 108.0 . . ?
O3 C8 N1 119.2(3) . . ?
O3 C8 C7 121.7(3) . . ?
N1 C8 C7 119.2(2) . . ?
N1 C9 C10 107.9(3) . . ?
N1 C9 C15 116.8(3) . . ?
C10 C9 C15 103.8(3) . . ?
N1 C9 H9 109.3 . . ?
C10 C9 H9 109.3 . . ?
C15 C9 H9 109.3 . . ?
C14 C10 C9 108.0(3) . . ?
C14 C10 C18 116.7(3) . . ?
C9 C10 C18 104.0(3) . . ?
C14 C10 C11 121.0(3) . . ?
C9 C10 C11 104.6(3) . . ?
C18 C10 C11 100.8(3) . . ?
C12 C11 C16 114.4(4) . . ?
C12 C11 C13 107.9(4) . . ?
C16 C11 C13 113.7(3) . . ?
C12 C11 C10 115.4(3) . . ?
C16 C11 C10 92.3(3) . . ?
C13 C11 C10 112.7(3) . . ?
C11 C12 H12A 109.5 . . ?
C11 C12 H12B 109.5 . . ?
H12A C12 H12B 109.5 . . ?
C11 C12 H12C 109.5 . . ?
H12A C12 H12C 109.5 . . ?
H12B C12 H12C 109.5 . . ?
C11 C13 H13A 109.5 . . ?
C11 C13 H13B 109.5 . . ?
H13A C13 H13B 109.5 . . ?
C11 C13 H13C 109.5 . . ?
H13A C13 H13C 109.5 . . ?
H13B C13 H13C 109.5 . . ?
C10 C14 S1 108.0(3) . . ?
C10 C14 H14A 110.1 . . ?
S1 C14 H14A 110.1 . . ?
C10 C14 H14B 110.1 . . ?
S1 C14 H14B 110.1 . . ?
H14A C14 H14B 108.4 . . ?
C9 C15 C16 101.0(3) . . ?
C9 C15 H15A 111.6 . . ?
C16 C15 H15A 111.6 . . ?
C9 C15 H15B 111.6 . . ?
C16 C15 H15B 111.6 . . ?
H15A C15 H15B 109.4 . . ?
C17 C16 C11 104.1(4) . . ?
C17 C16 C15 108.6(4) . . ?
C11 C16 C15 102.0(3) . . ?
C17 C16 H16 113.7 . . ?
C11 C16 H16 113.7 . . ?
C15 C16 H16 113.7 . . ?
C16 C17 C18 103.1(3) . . ?
C16 C17 H17A 111.1 . . ?
C18 C17 H17A 111.1 . . ?
C16 C17 H17B 111.1 . . ?
C18 C17 H17B 111.1 . . ?
H17A C17 H17B 109.1 . . ?
C10 C18 C17 102.5(3) . . ?
C10 C18 H18A 111.3 . . ?
C17 C18 H18A 111.3 . . ?
C10 C18 H18B 111.3 . . ?
C17 C18 H18B 111.3 . . ?
H18A C18 H18B 109.2 . . ?
C6 C19 H19A 109.5 . . ?
C6 C19 H19B 109.5 . . ?
H19A C19 H19B 109.5 . . ?
C6 C19 H19C 109.5 . . ?
H19A C19 H19C 109.5 . . ?
H19B C19 H19C 109.5 . . ?
C6 C20 H20A 109.5 . . ?
C6 C20 H20B 109.5 . . ?
H20A C20 H20B 109.5 . . ?
C6 C20 H20C 109.5 . . ?
H20A C20 H20C 109.5 . . ?
H20B C20 H20C 109.5 . . ?
N5 C21 C22 119.2(3) . . ?
N5 C21 C26 123.7(3) . . ?
C22 C21 C26 117.1(3) . . ?
C21 C22 C23 120.6(4) . . ?
C21 C22 H22 119.7 . . ?
C23 C22 H22 119.7 . . ?
C24 C23 C22 121.5(4) . . ?
C24 C23 H23 119.3 . . ?
C22 C23 H23 119.3 . . ?
C23 C24 C25 118.4(3) . . ?
C23 C24 H24 120.8 . . ?
C25 C24 H24 120.8 . . ?
C24 C25 C26 121.2(4) . . ?
C24 C25 H25 119.4 . . ?
C26 C25 H25 119.4 . . ?
C25 C26 C21 121.2(3) . . ?
C25 C26 H26 119.4 . . ?
C21 C26 H26 119.4 . . ?

loop_
_geom_bond_atom_site_label_1
_geom_bond_atom_site_label_2
_geom_bond_distance
_geom_bond_site_symmetry_2
_geom_bond_publ_flag
S1 O1 1.416(3) . ?
S1 O2 1.427(2) . ?
S1 N1 1.698(2) . ?
S1 C14 1.781(4) . ?
O3 C8 1.206(4) . ?
O4 C3 1.228(4) . ?
N5 C21 1.377(4) . ?
N5 C7 1.449(4) . ?
N5 H5 0.8600 . ?
N1 C8 1.395(4) . ?
N1 C9 1.473(4) . ?
C1 N2 1.432(5) . ?
C1 H1A 0.9600 . ?
C1 H1B 0.9600 . ?
C1 H1C 0.9600 . ?
N2 C3 1.338(5) . ?
N2 H2 0.8600 . ?
C3 C4 1.500(5) . ?
C4 C5 1.519(5) . ?
C4 H4A 0.9700 . ?
C4 H4B 0.9700 . ?
C5 C6 1.539(4) . ?
C5 H5A 0.9700 . ?
C5 H5B 0.9700 . ?
C6 C20 1.526(4) . ?
C6 C19 1.528(4) . ?
C6 C7 1.557(4) . ?
C7 C8 1.536(4) . ?
C7 H7 0.9800 . ?
C9 C10 1.534(5) . ?
C9 C15 1.543(5) . ?
C9 H9 0.9800 . ?
C10 C14 1.497(5) . ?
C10 C18 1.535(5) . ?
C10 C11 1.552(4) . ?
C11 C12 1.529(5) . ?
C11 C16 1.530(5) . ?
C11 C13 1.539(5) . ?
C12 H12A 0.9600 . ?
C12 H12B 0.9600 . ?
C12 H12C 0.9600 . ?
C13 H13A 0.9600 . ?
C13 H13B 0.9600 . ?
C13 H13C 0.9600 . ?
C14 H14A 0.9700 . ?
C14 H14B 0.9700 . ?
C15 C16 1.544(5) . ?
C15 H15A 0.9700 . ?
C15 H15B 0.9700 . ?
C16 C17 1.504(7) . ?
C16 H16 0.9800 . ?
C17 C18 1.545(8) . ?
C17 H17A 0.9700 . ?
C17 H17B 0.9700 . ?
C18 H18A 0.9700 . ?
C18 H18B 0.9700 . ?
C19 H19A 0.9600 . ?
C19 H19B 0.9600 . ?
C19 H19C 0.9600 . ?
C20 H20A 0.9600 . ?
C20 H20B 0.9600 . ?
C20 H20C 0.9600 . ?
C21 C22 1.382(5) . ?
C21 C26 1.387(4) . ?
C22 C23 1.386(5) . ?
C22 H22 0.9300 . ?
C23 C24 1.361(6) . ?
C23 H23 0.9300 . ?
C24 C25 1.362(6) . ?
C24 H24 0.9300 . ?
C25 C26 1.376(5) . ?
C25 H25 0.9300 . ?
C26 H26 0.9300 . ?

loop_
_geom_torsion_atom_site_label_1
_geom_torsion_atom_site_label_2
_geom_torsion_atom_site_label_3
_geom_torsion_atom_site_label_4
_geom_torsion
_geom_torsion_site_symmetry_1
_geom_torsion_site_symmetry_2
_geom_torsion_site_symmetry_3
_geom_torsion_site_symmetry_4
_geom_torsion_publ_flag
O1 S1 N1 C8 -87.1(3) . . . . ?
O2 S1 N1 C8 42.6(3) . . . . ?
C14 S1 N1 C8 156.2(3) . . . . ?
O1 S1 N1 C9 122.1(2) . . . . ?
O2 S1 N1 C9 -108.2(2) . . . . ?
C14 S1 N1 C9 5.4(3) . . . . ?
C1 N2 C3 O4 0.0(6) . . . . ?
C1 N2 C3 C4 -179.4(4) . . . . ?
O4 C3 C4 C5 30.3(6) . . . . ?
N2 C3 C4 C5 -150.3(4) . . . . ?
C3 C4 C5 C6 174.6(3) . . . . ?
C4 C5 C6 C20 -57.1(4) . . . . ?
C4 C5 C6 C19 65.0(4) . . . . ?
C4 C5 C6 C7 -176.8(3) . . . . ?
C21 N5 C7 C8 116.1(3) . . . . ?
C21 N5 C7 C6 -119.5(3) . . . . ?
C20 C6 C7 N5 -51.4(3) . . . . ?
C19 C6 C7 N5 -172.6(3) . . . . ?
C5 C6 C7 N5 68.7(3) . . . . ?
C20 C6 C7 C8 70.1(3) . . . . ?
C19 C6 C7 C8 -51.1(3) . . . . ?
C5 C6 C7 C8 -169.9(3) . . . . ?
C9 N1 C8 O3 -8.6(4) . . . . ?
S1 N1 C8 O3 -158.1(3) . . . . ?
C9 N1 C8 C7 172.4(3) . . . . ?
S1 N1 C8 C7 22.9(4) . . . . ?
N5 C7 C8 O3 49.5(4) . . . . ?
C6 C7 C8 O3 -75.7(4) . . . . ?
N5 C7 C8 N1 -131.5(3) . . . . ?
C6 C7 C8 N1 103.3(3) . . . . ?
C8 N1 C9 C10 -174.9(2) . . . . ?
S1 N1 C9 C10 -22.0(3) . . . . ?
C8 N1 C9 C15 68.7(4) . . . . ?
S1 N1 C9 C15 -138.4(3) . . . . ?
N1 C9 C10 C14 31.3(4) . . . . ?
C15 C9 C10 C14 155.8(3) . . . . ?
N1 C9 C10 C18 155.9(3) . . . . ?
C15 C9 C10 C18 -79.6(4) . . . . ?
N1 C9 C10 C11 -98.9(3) . . . . ?
C15 C9 C10 C11 25.7(4) . . . . ?
C14 C10 C11 C12 -54.3(5) . . . . ?
C9 C10 C11 C12 67.7(4) . . . . ?
C18 C10 C11 C12 175.3(4) . . . . ?
C14 C10 C11 C16 -172.8(3) . . . . ?
C9 C10 C11 C16 -50.8(3) . . . . ?
C18 C10 C11 C16 56.8(4) . . . . ?
C14 C10 C11 C13 70.3(4) . . . . ?
C9 C10 C11 C13 -167.8(3) . . . . ?
C18 C10 C11 C13 -60.1(4) . . . . ?
C9 C10 C14 S1 -27.2(4) . . . . ?
C18 C10 C14 S1 -143.8(3) . . . . ?
C11 C10 C14 S1 93.1(4) . . . . ?
O1 S1 C14 C10 -100.3(3) . . . . ?
O2 S1 C14 C10 126.4(3) . . . . ?
N1 S1 C14 C10 13.2(3) . . . . ?
N1 C9 C15 C16 129.4(3) . . . . ?
C10 C9 C15 C16 10.8(4) . . . . ?
C12 C11 C16 C17 -174.3(3) . . . . ?
C13 C11 C16 C17 61.1(4) . . . . ?
C10 C11 C16 C17 -55.0(3) . . . . ?
C12 C11 C16 C15 -61.3(4) . . . . ?
C13 C11 C16 C15 174.0(4) . . . . ?
C10 C11 C16 C15 58.0(3) . . . . ?
C9 C15 C16 C17 64.9(4) . . . . ?
C9 C15 C16 C11 -44.6(4) . . . . ?
C11 C16 C17 C18 32.5(4) . . . . ?
C15 C16 C17 C18 -75.6(4) . . . . ?
C14 C10 C18 C17 -172.6(4) . . . . ?
C9 C10 C18 C17 68.6(4) . . . . ?
C11 C10 C18 C17 -39.6(4) . . . . ?
C16 C17 C18 C10 4.8(5) . . . . ?
C7 N5 C21 C22 -160.4(3) . . . . ?
C7 N5 C21 C26 20.8(5) . . . . ?
N5 C21 C22 C23 -178.8(4) . . . . ?
C26 C21 C22 C23 0.0(6) . . . . ?
C21 C22 C23 C24 0.2(8) . . . . ?
C22 C23 C24 C25 -0.7(8) . . . . ?
C23 C24 C25 C26 1.0(7) . . . . ?
C24 C25 C26 C21 -0.8(6) . . . . ?
N5 C21 C26 C25 179.1(3) . . . . ?
C22 C21 C26 C25 0.3(5) . . . . ?
